data_7210434
loop_
_publ_author_name
'Aaker\"oy, Christer B.'
'Epa, Kanishka N.'
'Forbes, Safiyyah'
'Desper, John'

_publ_section_title
;
 Competing hydrogen-bond donors: phenols vs. cyanooximes
;
_journal_issue 30
_journal_name_full CrystEngComm
_journal_page_first 5946
_journal_paper_doi 10.1039/c3ce41023d
_journal_volume 15
_journal_year 2013
_chemical_formula_moiety '(C8 H6 N2 O2) (C10 H8 N2 O)'
_chemical_formula_sum 'C18 H14 N4 O3'
_chemical_formula_weight 334.33
_chemical_name_systematic 'KEPC11 4-HO-PhC(CN)=NOH, 4,4'-bipyridyl-1-oxide'
_space_group_IT_number 2
_symmetry_cell_setting triclinic
_symmetry_Int_Tables_number 2
_symmetry_space_group_name_Hall '-P 1'
_symmetry_space_group_name_H-M 'P -1'
_atom_sites_solution_hydrogens geom
_atom_sites_solution_primary direct
_atom_sites_solution_secondary difmap
_audit_creation_method SHELXL-97
_cell_angle_alpha 69.286(4)
_cell_angle_beta 89.334(5)
_cell_angle_gamma 78.144(5)
_cell_formula_units_Z 2
_cell_length_a 5.5844(4)
_cell_length_b 12.3410(9)
_cell_length_c 12.6218(10)
_cell_measurement_reflns_used 2515
_cell_measurement_temperature 120(2)
_cell_measurement_theta_max 68.22
_cell_measurement_theta_min 3.75
_cell_volume 794.50(11)
_computing_cell_refinement 'Bruker SAINT'
_computing_data_collection 'Bruker APEX2'
_computing_data_reduction 'Bruker SAINT'
_computing_molecular_graphics 'Bruker SHELXTL'
_computing_publication_material 'Bruker SHELXTL'
_computing_structure_refinement 'SHELXL-97 (Sheldrick, 2008)'
_computing_structure_solution 'SHELXS-97 (Sheldrick, 2008)'
_diffrn_ambient_temperature 120(2)
_diffrn_measured_fraction_theta_full 0.949
_diffrn_measured_fraction_theta_max 0.914
_diffrn_measurement_device_type 'Bruker APEX-II CCD'
_diffrn_measurement_method '\f and \w scans'
_diffrn_radiation_monochromator graphite
_diffrn_radiation_type CuK\a
_diffrn_radiation_wavelength 1.54178
_diffrn_reflns_av_R_equivalents 0.0448
_diffrn_reflns_av_sigmaI/netI 0.0456
_diffrn_reflns_limit_h_max 6
_diffrn_reflns_limit_h_min -6
_diffrn_reflns_limit_k_max 14
_diffrn_reflns_limit_k_min -14
_diffrn_reflns_limit_l_max 15
_diffrn_reflns_limit_l_min -14
_diffrn_reflns_number 8990
_diffrn_reflns_theta_full 66.00
_diffrn_reflns_theta_max 69.35
_diffrn_reflns_theta_min 3.75
_diffrn_source 'fine-focus sealed tube'
_exptl_absorpt_coefficient_mu 0.813
_exptl_absorpt_correction_T_max 0.9378
_exptl_absorpt_correction_T_min 0.8043
_exptl_absorpt_correction_type multi-scan
_exptl_absorpt_process_details SADABS
_exptl_crystal_colour colourless
_exptl_crystal_density_diffrn 1.398
_exptl_crystal_density_method 'not measured'
_exptl_crystal_description prism
_exptl_crystal_F_000 348
_exptl_crystal_size_max 0.28
_exptl_crystal_size_mid 0.16
_exptl_crystal_size_min 0.08
_refine_diff_density_max 0.203
_refine_diff_density_min -0.344
_refine_diff_density_rms 0.058
_refine_ls_extinction_method none
_refine_ls_goodness_of_fit_ref 1.082
_refine_ls_hydrogen_treatment mixed
_refine_ls_matrix_type full
_refine_ls_number_parameters 232
_refine_ls_number_reflns 2716
_refine_ls_number_restraints 0
_refine_ls_restrained_S_all 1.082
_refine_ls_R_factor_all 0.0561
_refine_ls_R_factor_gt 0.0466
_refine_ls_shift/su_max 0.000
_refine_ls_shift/su_mean 0.000
_refine_ls_structure_factor_coef Fsqd
_refine_ls_weighting_details 'calc w=1/[\s^2^(Fo^2^)+(0.0800P)^2^+0.1000P] where P=(Fo^2^+2Fc^2^)/3'
_refine_ls_weighting_scheme calc
_refine_ls_wR_factor_gt 0.1273
_refine_ls_wR_factor_ref 0.1372
_reflns_number_gt 2251
_reflns_number_total 2716
_reflns_threshold_expression >2sigma(I)
_cod_data_source_file c3ce41023d.txt
_cod_data_source_block PhOx:3
_cod_original_cell_volume 794.50(10)
_cod_database_code 7210434

loop_
_symmetry_equiv_pos_as_xyz
'x, y, z'
'-x, -y, -z'

loop_
_atom_site_label
_atom_site_type_symbol
_atom_site_fract_x
_atom_site_fract_y
_atom_site_fract_z
_atom_site_U_iso_or_equiv
_atom_site_adp_type
_atom_site_occupancy
_atom_site_symmetry_multiplicity
_atom_site_calc_flag
_atom_site_refinement_flags
C11 C 0.7925(3) 0.54161(14) 0.21742(14) 0.0285(4) Uani 1 1 d .
C12 C 0.6044(3) 0.49307(15) 0.19317(14) 0.0296(4) Uani 1 1 d .
H12 H 0.5526 0.5107 0.1163 0.036 Uiso 1 1 calc R
C13 C 0.4927(3) 0.41995(15) 0.27904(15) 0.0312(4) Uani 1 1 d .
H13 H 0.3648 0.3878 0.2612 0.037 Uiso 1 1 calc R
C14 C 0.5672(4) 0.39335(16) 0.39157(15) 0.0337(4) Uani 1 1 d .
O14 O 0.4637(3) 0.32132(12) 0.47919(11) 0.0438(4) Uani 1 1 d .
H14 H 0.388(4) 0.275(2) 0.454(2) 0.053 Uiso 1 1 d .
C15 C 0.7543(4) 0.44114(16) 0.41700(15) 0.0373(5) Uani 1 1 d .
H15 H 0.8052 0.4235 0.4939 0.045 Uiso 1 1 calc R
C16 C 0.8657(4) 0.51388(16) 0.33097(15) 0.0345(4) Uani 1 1 d .
H16 H 0.9940 0.5456 0.3492 0.041 Uiso 1 1 calc R
C17 C 0.9012(3) 0.62551(14) 0.12565(14) 0.0290(4) Uani 1 1 d .
N17 N 1.0331(3) 0.68996(13) 0.14925(13) 0.0339(4) Uani 1 1 d .
O17 O 1.1172(2) 0.76479(11) 0.05436(11) 0.0391(3) Uani 1 1 d .
H17 H 1.198(4) 0.814(2) 0.0884(19) 0.047 Uiso 1 1 d .
C18 C 0.8483(3) 0.63686(15) 0.01007(15) 0.0337(4) Uani 1 1 d .
N18 N 0.7989(3) 0.64600(15) -0.08069(14) 0.0456(5) Uani 1 1 d .
N21 N 0.1680(3) 0.11549(13) 0.38209(12) 0.0301(4) Uani 1 1 d .
O21 O 0.3195(2) 0.15641(11) 0.42906(12) 0.0418(4) Uani 1 1 d .
C22 C 0.2028(3) -0.00301(15) 0.40750(14) 0.0299(4) Uani 1 1 d .
H22 H 0.3376 -0.0548 0.4575 0.036 Uiso 1 1 calc R
C23 C 0.0449(3) -0.04892(15) 0.36159(14) 0.0290(4) Uani 1 1 d .
H23 H 0.0718 -0.1323 0.3803 0.035 Uiso 1 1 calc R
C24 C -0.1548(3) 0.02522(14) 0.28776(13) 0.0276(4) Uani 1 1 d .
C25 C -0.1832(3) 0.14653(15) 0.26375(15) 0.0317(4) Uani 1 1 d .
H25 H -0.3170 0.2002 0.2142 0.038 Uiso 1 1 calc R
C26 C -0.0215(3) 0.18999(15) 0.31034(15) 0.0321(4) Uani 1 1 d .
H26 H -0.0432 0.2731 0.2919 0.038 Uiso 1 1 calc R
N31 N -0.6589(3) -0.11573(13) 0.14667(12) 0.0351(4) Uani 1 1 d .
C32 C -0.6577(4) -0.00004(17) 0.10689(16) 0.0379(5) Uani 1 1 d .
H32 H -0.7726 0.0512 0.0461 0.045 Uiso 1 1 calc R
C33 C -0.4987(4) 0.04905(16) 0.14935(15) 0.0357(4) Uani 1 1 d .
H33 H -0.5052 0.1319 0.1177 0.043 Uiso 1 1 calc R
C34 C -0.3285(3) -0.02357(15) 0.23904(13) 0.0281(4) Uani 1 1 d .
C35 C -0.3343(3) -0.14375(15) 0.28180(15) 0.0322(4) Uani 1 1 d .
H35 H -0.2244 -0.1971 0.3438 0.039 Uiso 1 1 calc R
C36 C -0.4993(3) -0.18495(16) 0.23413(15) 0.0347(4) Uani 1 1 d .
H36 H -0.4999 -0.2671 0.2651 0.042 Uiso 1 1 calc R

loop_
_atom_site_aniso_label
_atom_site_aniso_U_11
_atom_site_aniso_U_22
_atom_site_aniso_U_33
_atom_site_aniso_U_23
_atom_site_aniso_U_13
_atom_site_aniso_U_12
C11 0.0304(9) 0.0267(8) 0.0304(9) -0.0142(7) -0.0025(7) -0.0031(7)
C12 0.0309(9) 0.0312(9) 0.0280(8) -0.0139(7) -0.0048(7) -0.0029(7)
C13 0.0300(9) 0.0323(9) 0.0331(9) -0.0142(7) -0.0025(7) -0.0061(7)
C14 0.0421(11) 0.0317(9) 0.0299(9) -0.0143(7) 0.0039(8) -0.0081(7)
O14 0.0632(10) 0.0452(8) 0.0310(7) -0.0150(6) 0.0071(6) -0.0264(7)
C15 0.0495(12) 0.0403(10) 0.0274(9) -0.0162(8) -0.0037(8) -0.0133(8)
C16 0.0403(11) 0.0357(9) 0.0332(9) -0.0173(8) -0.0047(8) -0.0110(8)
C17 0.0287(9) 0.0290(9) 0.0311(9) -0.0143(7) -0.0033(7) -0.0036(7)
N17 0.0323(8) 0.0311(8) 0.0387(8) -0.0129(6) 0.0013(6) -0.0068(6)
O17 0.0438(8) 0.0413(7) 0.0350(7) -0.0119(6) 0.0013(6) -0.0184(6)
C18 0.0377(10) 0.0321(9) 0.0326(10) -0.0117(7) 0.0020(8) -0.0101(7)
N18 0.0606(12) 0.0457(10) 0.0340(9) -0.0139(7) -0.0003(8) -0.0194(8)
N21 0.0288(8) 0.0334(8) 0.0310(7) -0.0138(6) 0.0032(6) -0.0088(6)
O21 0.0380(8) 0.0367(7) 0.0543(8) -0.0183(6) -0.0107(6) -0.0117(6)
C22 0.0281(9) 0.0306(9) 0.0295(9) -0.0102(7) 0.0026(7) -0.0039(7)
C23 0.0294(9) 0.0292(9) 0.0293(8) -0.0122(7) 0.0057(7) -0.0059(7)
C24 0.0298(9) 0.0303(9) 0.0248(8) -0.0123(7) 0.0057(7) -0.0068(7)
C25 0.0311(10) 0.0309(9) 0.0322(9) -0.0117(7) -0.0019(7) -0.0039(7)
C26 0.0331(10) 0.0268(9) 0.0356(9) -0.0111(7) 0.0016(7) -0.0052(7)
N31 0.0347(9) 0.0398(9) 0.0364(8) -0.0183(7) 0.0051(7) -0.0122(7)
C32 0.0370(11) 0.0408(10) 0.0343(10) -0.0096(8) -0.0033(8) -0.0115(8)
C33 0.0395(11) 0.0316(9) 0.0350(9) -0.0093(8) 0.0003(8) -0.0105(8)
C34 0.0279(9) 0.0321(9) 0.0263(8) -0.0130(7) 0.0061(7) -0.0060(7)
C35 0.0325(10) 0.0304(9) 0.0344(9) -0.0137(7) 0.0010(7) -0.0045(7)
C36 0.0361(10) 0.0321(9) 0.0397(10) -0.0172(8) 0.0065(8) -0.0082(7)

loop_
_atom_type_symbol
_atom_type_description
_atom_type_scat_dispersion_real
_atom_type_scat_dispersion_imag
_atom_type_scat_source
C C 0.0181 0.0091 'International Tables Vol C Tables 4.2.6.8 and 6.1.1.4'
H H 0.0000 0.0000 'International Tables Vol C Tables 4.2.6.8 and 6.1.1.4'
N N 0.0311 0.0180 'International Tables Vol C Tables 4.2.6.8 and 6.1.1.4'
O O 0.0492 0.0322 'International Tables Vol C Tables 4.2.6.8 and 6.1.1.4'

loop_
_geom_angle_atom_site_label_1
_geom_angle_atom_site_label_2
_geom_angle_atom_site_label_3
_geom_angle
C16 C11 C12 118.32(17)
C16 C11 C17 120.74(16)
C12 C11 C17 120.84(15)
C13 C12 C11 121.01(16)
C13 C12 H12 119.5
C11 C12 H12 119.5
C12 C13 C14 120.01(17)
C12 C13 H13 120.0
C14 C13 H13 120.0
O14 C14 C13 122.23(17)
O14 C14 C15 118.16(16)
C13 C14 C15 119.61(17)
C14 O14 H14 109.9(14)
C16 C15 C14 120.18(16)
C16 C15 H15 119.9
C14 C15 H15 119.9
C15 C16 C11 120.86(18)
C15 C16 H16 119.6
C11 C16 H16 119.6
N17 C17 C18 121.51(16)
N17 C17 C11 120.06(15)
C18 C17 C11 118.38(15)
C17 N17 O17 112.86(14)
N17 O17 H17 101.4(12)
N18 C18 C17 177.9(2)
O21 N21 C26 120.69(14)
O21 N21 C22 119.08(14)
C26 N21 C22 120.23(15)
N21 C22 C23 120.57(16)
N21 C22 H22 119.7
C23 C22 H22 119.7
C22 C23 C24 120.92(15)
C22 C23 H23 119.5
C24 C23 H23 119.5
C25 C24 C23 116.58(16)
C25 C24 C34 122.06(16)
C23 C24 C34 121.35(15)
C26 C25 C24 121.24(16)
C26 C25 H25 119.4
C24 C25 H25 119.4
N21 C26 C25 120.46(15)
N21 C26 H26 119.8
C25 C26 H26 119.8
C36 N31 C32 116.73(16)
N31 C32 C33 123.60(17)
N31 C32 H32 118.2
C33 C32 H32 118.2
C32 C33 C34 119.67(17)
C32 C33 H33 120.2
C34 C33 H33 120.2
C35 C34 C33 116.46(17)
C35 C34 C24 121.93(16)
C33 C34 C24 121.60(15)
C36 C35 C34 119.89(17)
C36 C35 H35 120.1
C34 C35 H35 120.1
N31 C36 C35 123.62(16)
N31 C36 H36 118.2
C35 C36 H36 118.2

loop_
_geom_bond_atom_site_label_1
_geom_bond_atom_site_label_2
_geom_bond_distance
C11 C16 1.396(3)
C11 C12 1.397(2)
C11 C17 1.475(2)
C12 C13 1.379(2)
C12 H12 0.9500
C13 C14 1.388(3)
C13 H13 0.9500
C14 O14 1.359(2)
C14 C15 1.392(3)
O14 H14 0.92(3)
C15 C16 1.377(3)
C15 H15 0.9500
C16 H16 0.9500
C17 N17 1.295(2)
C17 C18 1.443(3)
N17 O17 1.3749(19)
O17 H17 1.03(2)
C18 N18 1.142(2)
N21 O21 1.3118(19)
N21 C26 1.349(2)
N21 C22 1.354(2)
C22 C23 1.373(2)
C22 H22 0.9500
C23 C24 1.396(2)
C23 H23 0.9500
C24 C25 1.393(2)
C24 C34 1.483(2)
C25 C26 1.372(3)
C25 H25 0.9500
C26 H26 0.9500
N31 C36 1.336(2)
N31 C32 1.337(2)
C32 C33 1.380(3)
C32 H32 0.9500
C33 C34 1.395(3)
C33 H33 0.9500
C34 C35 1.395(2)
C35 C36 1.376(3)
C35 H35 0.9500
C36 H36 0.9500

loop_
_geom_hbond_atom_site_label_D
_geom_hbond_atom_site_label_H
_geom_hbond_atom_site_label_A
_geom_hbond_distance_DH
_geom_hbond_distance_HA
_geom_hbond_distance_DA
_geom_hbond_angle_DHA
_geom_hbond_site_symmetry_A
O14 H14 O21 0.92(3) 1.71(3) 2.6052(19) 163(2) .
O17 H17 N31 1.03(2) 1.64(2) 2.665(2) 176(2) 1_765

loop_
_geom_torsion_atom_site_label_1
_geom_torsion_atom_site_label_2
_geom_torsion_atom_site_label_3
_geom_torsion_atom_site_label_4
_geom_torsion
C16 C11 C12 C13 0.3(2)
C17 C11 C12 C13 -176.26(15)
C11 C12 C13 C14 -0.2(3)
C12 C13 C14 O14 -179.68(16)
C12 C13 C14 C15 0.2(3)
O14 C14 C15 C16 179.53(17)
C13 C14 C15 C16 -0.3(3)
C14 C15 C16 C11 0.5(3)
C12 C11 C16 C15 -0.4(3)
C17 C11 C16 C15 176.10(16)
C16 C11 C17 N17 -12.1(3)
C12 C11 C17 N17 164.32(16)
C16 C11 C17 C18 170.38(16)
C12 C11 C17 C18 -13.2(2)
C18 C17 N17 O17 -1.5(2)
C11 C17 N17 O17 -178.94(14)
N17 C17 C18 N18 -132(5)
C11 C17 C18 N18 46(5)
O21 N21 C22 C23 178.71(14)
C26 N21 C22 C23 -0.6(2)
N21 C22 C23 C24 0.0(2)
C22 C23 C24 C25 0.1(2)
C22 C23 C24 C34 -179.08(14)
C23 C24 C25 C26 0.3(2)
C34 C24 C25 C26 179.49(15)
O21 N21 C26 C25 -178.29(14)
C22 N21 C26 C25 1.0(2)
C24 C25 C26 N21 -0.9(3)
C36 N31 C32 C33 1.7(3)
N31 C32 C33 C34 -0.3(3)
C32 C33 C34 C35 -1.1(3)
C32 C33 C34 C24 -179.74(15)
C25 C24 C34 C35 -165.19(16)
C23 C24 C34 C35 14.0(2)
C25 C24 C34 C33 13.4(2)
C23 C24 C34 C33 -167.42(16)
C33 C34 C35 C36 1.1(2)
C24 C34 C35 C36 179.76(14)
C32 N31 C36 C35 -1.6(3)
C34 C35 C36 N31 0.3(3)
